data_4350669
loop_
_publ_author_name
'Weng, Zhehui'
'Zhang, Zhi-hui'
'Olds, Travis'
'Sterniczuk, Marcin'
'Burns, Peter C.'

_publ_section_title
;
 Copper(I) and copper(II) uranyl heterometallic hybrid materials.
;
_journal_issue 15
_journal_name_full 'Inorganic chemistry'
_journal_page_first 7993
_journal_page_last 7998
_journal_paper_doi 10.1021/ic5007814
_journal_volume 53
_journal_year 2014
_chemical_absolute_configuration unk
_chemical_formula_moiety 'C18 Cu N3 O8 U'
_chemical_formula_sum 'C18 Cu N3 O8 U'
_chemical_formula_weight 687.78
_space_group_crystal_system orthorhombic
_space_group_IT_number 41
_space_group_name_Hall 'A 2 -2ab'
_space_group_name_H-M_alt 'A e a 2'
_atom_sites_solution_hydrogens mixed
_atom_sites_solution_primary direct
_atom_sites_solution_secondary difmap
_audit_creation_date 2014-02-14
_audit_creation_method
;
Olex2 1.2
(compiled 2014.02.11 svn.r2872 for OlexSys, GUI svn.r4767)
;
_cell_angle_alpha 90.00
_cell_angle_beta 90.00
_cell_angle_gamma 90.00
_cell_formula_units_Z 8
_cell_length_a 27.757(3)
_cell_length_b 10.7340(11)
_cell_length_c 14.1940(15)
_cell_measurement_temperature 296(2)
_cell_volume 4229.0(8)
_computing_molecular_graphics 'Olex2 (Dolomanov et al., 2009)'
_computing_publication_material 'Olex2 (Dolomanov et al., 2009)'
_computing_structure_refinement 'XL (Sheldrick, 2008)'
_computing_structure_solution 'SIR2004 (Burla et al., 2007)'
_diffrn_ambient_temperature 296.15
_diffrn_measured_fraction_theta_full 0.999
_diffrn_measured_fraction_theta_max 0.999
_diffrn_measurement_device_type 'CCD area detector'
_diffrn_measurement_method 'phi and omega scans'
_diffrn_radiation_monochromator graphite
_diffrn_radiation_type MoK\a
_diffrn_radiation_wavelength 0.71073
_diffrn_reflns_av_R_equivalents 0.0730
_diffrn_reflns_av_unetI/netI 0.0676
_diffrn_reflns_limit_h_max 36
_diffrn_reflns_limit_h_min -35
_diffrn_reflns_limit_k_max 13
_diffrn_reflns_limit_k_min -13
_diffrn_reflns_limit_l_max 18
_diffrn_reflns_limit_l_min -18
_diffrn_reflns_number 24197
_diffrn_reflns_theta_full 27.48
_diffrn_reflns_theta_max 27.48
_diffrn_reflns_theta_min 1.47
_diffrn_source 'fine-focus sealed tube'
_exptl_absorpt_coefficient_mu 8.703
_exptl_absorpt_correction_T_max 0.1869
_exptl_absorpt_correction_T_min 0.1672
_exptl_absorpt_correction_type none
_exptl_crystal_density_diffrn 2.160
_exptl_crystal_density_method 'not measured'
_exptl_crystal_F_000 2512
_exptl_crystal_size_max 0.32
_exptl_crystal_size_mid 0.3
_exptl_crystal_size_min 0.29
_refine_diff_density_max 0.667
_refine_diff_density_min -0.731
_refine_diff_density_rms 0.131
_refine_ls_abs_structure_details 'Flack H D (1983), Acta Cryst. A39, 876-881'
_refine_ls_abs_structure_Flack 10(10)
_refine_ls_extinction_method none
_refine_ls_goodness_of_fit_ref 1.045
_refine_ls_hydrogen_treatment undef
_refine_ls_matrix_type full
_refine_ls_number_parameters 280
_refine_ls_number_reflns 4838
_refine_ls_number_restraints 1
_refine_ls_restrained_S_all 1.045
_refine_ls_R_factor_all 0.0707
_refine_ls_R_factor_gt 0.0459
_refine_ls_shift/su_max 0.001
_refine_ls_shift/su_mean 0.000
_refine_ls_structure_factor_coef Fsqd
_refine_ls_weighting_details 'calc w=1/[\s^2^(Fo^2^)+(0.0441P)^2^+28.6043P] where P=(Fo^2^+2Fc^2^)/3'
_refine_ls_weighting_scheme calc
_refine_ls_wR_factor_gt 0.1025
_refine_ls_wR_factor_ref 0.1142
_reflns_number_gt 3585
_reflns_number_total 4838
_reflns_threshold_expression >2sigma(I)
_cod_data_source_file ic5007814_si_002.cif
_cod_data_source_block abb
_cod_original_cell_volume 4229.1(8)
_cod_original_sg_symbol_Hall 'A 2 -2ac'
_cod_original_sg_symbol_H-M 'A b a 2'
_cod_database_code 4350669
_olex2_refinement_description
;
;

loop_
_space_group_symop_id
_space_group_symop_operation_xyz
1 'x, y, z'
2 '-x, -y, z'
3 'x+1/2, -y+1/2, z'
4 '-x+1/2, y+1/2, z'
5 'x, y+1/2, z+1/2'
6 '-x, -y+1/2, z+1/2'
7 'x+1/2, -y+1, z+1/2'
8 '-x+1/2, y+1, z+1/2'

loop_
_atom_site_label
_atom_site_type_symbol
_atom_site_fract_x
_atom_site_fract_y
_atom_site_fract_z
_atom_site_U_iso_or_equiv
_atom_site_adp_type
_atom_site_occupancy
_atom_site_calc_flag
Cu1 Cu -0.15046(6) 0.41192(15) 0.54270(13) 0.0521(4) Uani 1 d
U1 U 0.073694(12) 0.84912(3) 0.27288(5) 0.03396(12) Uani 1 d
N1 N 0.1282(5) 0.2426(12) 0.1011(9) 0.045(3) Uani 1 d
N2 N -0.1166(4) 0.5531(9) 0.4822(7) 0.043(3) Uani 1 d
N3 N 0.2871(4) 1.1034(10) 0.4584(9) 0.051(3) Uani 1 d
O1 O 0.0481(3) 0.6395(8) 0.2131(8) 0.057(3) Uani 1 d
O2 O 0.1252(3) 0.6899(8) 0.2008(7) 0.053(3) Uani 1 d
O3 O -0.0082(3) 0.8358(8) 0.3026(7) 0.063(4) Uani 1 d
O4 O -0.0636(3) 0.9659(8) 0.3606(7) 0.052(3) Uani 1 d
O5 O 0.1502(3) 0.9318(8) 0.2764(10) 0.060(2) Uani 1 d
O6 O 0.1953(4) 1.0138(13) 0.1644(8) 0.078(4) Uani 1 d
O7 O 0.0860(4) 0.7767(9) 0.3816(7) 0.062(3) Uani 1 d
O8 O 0.0602(3) 0.9193(10) 0.1666(6) 0.048(2) Uani 1 d
C1 C 0.0823(6) 0.2744(14) 0.1120(12) 0.054(4) Uani 1 d
C2 C 0.0671(5) 0.3959(18) 0.1406(13) 0.049(5) Uani 1 d
C3 C 0.1035(5) 0.4810(12) 0.1604(10) 0.044(3) Uani 1 d
C4 C 0.1512(5) 0.4476(13) 0.1535(12) 0.059(4) Uani 1 d
C5 C 0.1628(5) 0.3274(12) 0.1229(12) 0.059(4) Uani 1 d
C6 C 0.0907(5) 0.6104(12) 0.1907(10) 0.045(3) Uani 1 d
C7 C -0.0765(5) 0.5336(13) 0.4300(11) 0.046(3) Uani 1 d
C8 C -0.0525(7) 0.6308(14) 0.3845(13) 0.050(4) Uani 1 d
C9 C -0.0705(4) 0.7510(14) 0.3973(10) 0.038(3) Uani 1 d
C10 C -0.1117(6) 0.7702(14) 0.4498(13) 0.055(5) Uani 1 d
C11 C -0.1338(5) 0.6694(12) 0.4930(12) 0.055(4) Uani 1 d
C12 C -0.0453(5) 0.8577(12) 0.3514(9) 0.042(3) Uani 1 d
C13 C 0.2494(5) 1.0280(14) 0.4806(9) 0.053(4) Uani 1 d
C14 C 0.2151(5) 0.9949(13) 0.4135(9) 0.048(4) Uani 1 d
C15 C 0.2200(4) 1.0376(11) 0.3220(8) 0.035(3) Uani 1 d
C16 C 0.2575(4) 1.1167(11) 0.2994(8) 0.041(3) Uani 1 d
C17 C 0.2896(5) 1.1478(13) 0.3681(11) 0.050(3) Uani 1 d
C18 C 0.1862(4) 0.9935(11) 0.2450(10) 0.045(4) Uani 1 d

loop_
_atom_site_aniso_label
_atom_site_aniso_U_11
_atom_site_aniso_U_22
_atom_site_aniso_U_33
_atom_site_aniso_U_23
_atom_site_aniso_U_13
_atom_site_aniso_U_12
Cu1 0.0535(9) 0.0406(9) 0.0621(11) 0.0260(8) -0.0043(9) -0.0031(8)
U1 0.0386(2) 0.02292(17) 0.0403(2) -0.0026(3) -0.0009(4) -0.00148(16)
N1 0.048(7) 0.037(7) 0.049(7) -0.019(6) 0.009(6) 0.001(6)
N2 0.054(7) 0.026(5) 0.050(7) 0.009(5) -0.009(5) -0.007(5)
N3 0.041(7) 0.045(6) 0.068(8) -0.009(6) -0.023(6) 0.000(5)
O1 0.038(5) 0.043(5) 0.090(7) -0.022(5) 0.003(5) 0.004(4)
O2 0.037(5) 0.034(5) 0.089(7) -0.017(5) 0.005(5) -0.001(4)
O3 0.050(5) 0.039(5) 0.099(10) -0.012(5) 0.037(5) -0.017(4)
O4 0.065(6) 0.027(5) 0.063(6) 0.015(4) 0.016(5) 0.012(4)
O5 0.038(4) 0.061(5) 0.080(6) -0.009(8) -0.013(9) -0.012(4)
O6 0.069(8) 0.129(11) 0.037(7) -0.005(7) -0.008(6) -0.006(7)
O7 0.096(8) 0.037(6) 0.052(6) 0.002(5) -0.005(6) 0.005(5)
O8 0.042(5) 0.065(7) 0.039(5) 0.007(5) -0.002(4) -0.002(4)
C1 0.068(11) 0.027(8) 0.065(11) -0.024(7) 0.009(8) -0.010(7)
C2 0.049(10) 0.039(10) 0.060(12) -0.031(9) -0.003(8) 0.003(7)
C3 0.045(8) 0.040(8) 0.048(8) -0.019(6) -0.004(6) 0.009(6)
C4 0.049(8) 0.051(9) 0.077(11) -0.015(8) 0.006(7) 0.000(7)
C5 0.044(8) 0.038(8) 0.094(12) -0.026(7) 0.006(8) -0.003(6)
C6 0.052(8) 0.029(6) 0.054(9) -0.004(6) 0.010(7) 0.000(6)
C7 0.052(9) 0.023(7) 0.062(10) 0.008(6) 0.000(7) 0.001(6)
C8 0.070(11) 0.024(7) 0.054(10) -0.004(6) 0.013(9) -0.005(7)
C9 0.033(7) 0.039(8) 0.043(8) 0.014(6) 0.003(6) -0.001(6)
C10 0.062(11) 0.025(7) 0.077(11) 0.006(7) 0.020(9) 0.016(7)
C11 0.054(9) 0.034(8) 0.077(10) 0.008(7) 0.018(8) 0.002(6)
C12 0.050(8) 0.029(6) 0.049(8) 0.001(5) 0.004(6) -0.008(6)
C13 0.038(7) 0.068(10) 0.054(8) 0.002(7) -0.002(7) -0.011(7)
C14 0.054(9) 0.058(9) 0.031(7) -0.004(7) -0.012(6) -0.010(7)
C15 0.030(6) 0.039(7) 0.037(6) -0.013(5) -0.001(5) -0.002(5)
C16 0.023(6) 0.053(7) 0.045(9) 0.006(5) -0.001(4) -0.001(5)
C17 0.042(8) 0.047(8) 0.061(9) -0.006(7) -0.006(6) -0.011(6)
C18 0.036(7) 0.034(6) 0.065(12) -0.012(6) -0.009(6) 0.010(5)

loop_
_atom_type_symbol
_atom_type_description
_atom_type_scat_dispersion_real
_atom_type_scat_dispersion_imag
_atom_type_scat_source
C C 0.0033 0.0016 'International Tables Vol C Tables 4.2.6.8 and 6.1.1.4'
Cu Cu 0.3201 1.2651 'International Tables Vol C Tables 4.2.6.8 and 6.1.1.4'
N N 0.0061 0.0033 'International Tables Vol C Tables 4.2.6.8 and 6.1.1.4'
O O 0.0106 0.0060 'International Tables Vol C Tables 4.2.6.8 and 6.1.1.4'
U U -9.6767 9.6646 'International Tables Vol C Tables 4.2.6.8 and 6.1.1.4'

loop_
_geom_angle_atom_site_label_1
_geom_angle_atom_site_label_2
_geom_angle_atom_site_label_3
_geom_angle
_geom_angle_site_symmetry_1
_geom_angle_site_symmetry_3
N1 Cu1 N2 133.1(5) 6 .
N1 Cu1 N3 115.7(5) 6 3_465
N1 Cu1 O6 98.5(5) 6 6_565
N2 Cu1 N3 101.7(4) . 3_465
N2 Cu1 O6 108.7(5) . 6_565
N3 Cu1 O6 90.5(5) 3_465 6_565
O2 U1 O1 53.0(3) . .
O3 U1 O1 74.2(3) . .
O3 U1 O2 127.2(3) . .
O3 U1 O4 80.8(3) . 2_575
O4 U1 O1 154.1(3) 2_575 .
O4 U1 O2 151.1(3) 2_575 .
O5 U1 O1 127.9(3) . .
O5 U1 O2 74.9(3) . .
O5 U1 O3 157.7(3) . .
O5 U1 O4 76.9(3) . 2_575
O7 U1 O1 87.4(4) . .
O7 U1 O2 86.9(4) . .
O7 U1 O3 90.2(4) . .
O7 U1 O4 86.1(4) . 2_575
O7 U1 O5 88.4(5) . .
O8 U1 O1 91.9(4) . .
O8 U1 O2 93.8(4) . .
O8 U1 O3 88.5(4) . .
O8 U1 O4 93.9(4) . 2_575
O8 U1 O5 92.9(5) . .
O8 U1 O7 178.6(5) . .
C1 N1 Cu1 124.8(10) . 6_554
C1 N1 C5 118.7(12) . .
C5 N1 Cu1 116.2(10) . 6_554
C7 N2 Cu1 120.6(9) . .
C11 N2 Cu1 119.5(9) . .
C11 N2 C7 119.9(11) . .
C13 N3 Cu1 117.0(9) . 3_565
C13 N3 C17 117.5(11) . .
C17 N3 Cu1 121.1(10) . 3_565
C6 O1 U1 92.4(7) . .
C6 O2 U1 94.3(7) . .
C12 O3 U1 152.7(9) . .
C12 O4 U1 139.4(9) . 2_575
C18 O5 U1 155.9(11) . .
C18 O6 Cu1 132.7(10) . 6_564
N1 C1 C2 123.4(13) . .
C3 C2 C1 116.2(13) . .
C2 C3 C6 119.7(13) . .
C4 C3 C2 120.9(13) . .
C4 C3 C6 119.4(12) . .
C3 C4 C5 119.0(13) . .
N1 C5 C4 121.7(13) . .
O1 C6 O2 120.2(11) . .
O1 C6 C3 121.5(12) . .
O2 C6 C3 118.0(12) . .
N2 C7 C8 122.0(14) . .
C7 C8 C9 117.4(16) . .
C8 C9 C12 119.0(13) . .
C10 C9 C8 120.3(13) . .
C10 C9 C12 120.6(13) . .
C9 C10 C11 119.3(13) . .
N2 C11 C10 121.0(13) . .
O3 C12 O4 123.4(12) . .
O3 C12 C9 118.6(11) . .
O4 C12 C9 117.9(12) . .
N3 C13 C14 121.3(12) . .
C15 C14 C13 119.4(13) . .
C14 C15 C18 120.9(11) . .
C16 C15 C14 119.7(11) . .
C16 C15 C18 119.3(11) . .
C17 C16 C15 118.4(11) . .
C16 C17 N3 123.6(12) . .
O5 C18 C15 113.1(12) . .
O6 C18 O5 126.5(14) . .
O6 C18 C15 120.3(13) . .

loop_
_geom_bond_atom_site_label_1
_geom_bond_atom_site_label_2
_geom_bond_distance
_geom_bond_site_symmetry_2
Cu1 N1 1.955(12) 6
Cu1 N2 1.979(10) .
Cu1 N3 2.112(10) 3_465
Cu1 O6 2.274(12) 6_565
U1 O1 2.508(9) .
U1 O2 2.451(8) .
U1 O3 2.318(9) .
U1 O4 2.361(8) 2_575
U1 O5 2.302(7) .
U1 O7 1.762(10) .
U1 O8 1.727(9) .
N1 Cu1 1.955(12) 6_554
N1 C1 1.329(19) .
N1 C5 1.360(18) .
N2 C7 1.354(17) .
N2 C11 1.345(16) .
N3 Cu1 2.112(10) 3_565
N3 C13 1.361(17) .
N3 C17 1.370(19) .
O1 C6 1.264(16) .
O2 C6 1.290(15) .
O3 C12 1.263(15) .
O4 U1 2.361(8) 2_575
O4 C12 1.274(15) .
O5 C18 1.280(15) .
O6 Cu1 2.274(12) 6_564
O6 C18 1.191(16) .
C1 C2 1.43(2) .
C2 C3 1.39(2) .
C3 C4 1.377(18) .
C3 C6 1.497(17) .
C4 C5 1.399(18) .
C7 C8 1.396(19) .
C8 C9 1.40(2) .
C9 C10 1.380(19) .
C9 C12 1.491(18) .
C10 C11 1.39(2) .
C13 C14 1.392(17) .
C14 C15 1.383(18) .
C15 C16 1.382(16) .
C15 C18 1.516(15) .
C16 C17 1.361(18) .

loop_
_geom_torsion_atom_site_label_1
_geom_torsion_atom_site_label_2
_geom_torsion_atom_site_label_3
_geom_torsion_atom_site_label_4
_geom_torsion
_geom_torsion_site_symmetry_1
Cu1 N1 C1 C2 -169.4(13) 6_554
Cu1 N1 C5 C4 171.5(13) 6_554
Cu1 N2 C7 C8 178.4(14) .
Cu1 N2 C11 C10 -178.5(13) .
Cu1 N3 C13 C14 -155.3(12) 3_565
Cu1 N3 C17 C16 153.2(11) 3_565
Cu1 O6 C18 O5 49(2) 6_564
Cu1 O6 C18 C15 -133.3(11) 6_564
U1 O1 C6 O2 -3.4(14) .
U1 O1 C6 C3 171.0(12) .
U1 O2 C6 O1 3.4(14) .
U1 O2 C6 C3 -171.2(11) .
U1 O3 C12 O4 69(3) .
U1 O3 C12 C9 -113.6(17) .
U1 O4 C12 O3 33(2) 2_575
U1 O4 C12 C9 -144.0(11) 2_575
U1 O5 C18 O6 -25(3) .
U1 O5 C18 C15 157.7(16) .
N1 Cu1 N2 C7 36.0(14) 6
N1 Cu1 N2 C11 -144.1(11) 6
N1 C1 C2 C3 -2(3) .
N2 C7 C8 C9 2(3) .
N3 Cu1 N2 C7 -107.2(11) 3_465
N3 Cu1 N2 C11 72.6(11) 3_465
N3 C13 C14 C15 1(2) .
O1 U1 O2 C6 -1.9(8) .
O1 U1 O3 C12 145(2) .
O1 U1 O5 C18 91(2) .
O2 U1 O1 C6 1.9(8) .
O2 U1 O3 C12 144.2(18) .
O2 U1 O5 C18 90(2) .
O3 U1 O1 C6 -177.0(9) .
O3 U1 O2 C6 -0.5(10) .
O3 U1 O5 C18 -97(3) .
O4 U1 O1 C6 -161.7(8) 2_575
O4 U1 O2 C6 163.4(8) 2_575
O4 U1 O3 C12 -28.0(19) 2_575
O4 U1 O5 C18 -97(2) 2_575
O5 U1 O1 C6 -0.1(11) .
O5 U1 O2 C6 176.5(9) .
O5 U1 O3 C12 -28(3) .
O6 Cu1 N2 C7 158.2(10) 6_565
O6 Cu1 N2 C11 -22.0(12) 6_565
O7 U1 O1 C6 -86.1(9) .
O7 U1 O2 C6 87.3(9) .
O7 U1 O3 C12 58.0(19) .
O7 U1 O5 C18 177(2) .
O8 U1 O1 C6 95.2(9) .
O8 U1 O2 C6 -91.5(9) .
O8 U1 O3 C12 -122.3(19) .
O8 U1 O5 C18 -4(2) .
C1 N1 C5 C4 -2(3) .
C1 C2 C3 C4 -1(3) .
C1 C2 C3 C6 179.9(15) .
C2 C3 C4 C5 2(3) .
C2 C3 C6 O1 11(2) .
C2 C3 C6 O2 -174.2(15) .
C3 C4 C5 N1 -1(3) .
C4 C3 C6 O1 -168.2(14) .
C4 C3 C6 O2 6(2) .
C5 N1 C1 C2 4(3) .
C6 C3 C4 C5 -178.5(14) .
C7 N2 C11 C10 1(2) .
C7 C8 C9 C10 -3(3) .
C7 C8 C9 C12 178.9(15) .
C8 C9 C10 C11 3(3) .
C8 C9 C12 O3 0(2) .
C8 C9 C12 O4 177.0(14) .
C9 C10 C11 N2 -2(3) .
C10 C9 C12 O3 -178.8(14) .
C10 C9 C12 O4 -1(2) .
C11 N2 C7 C8 -1(2) .
C12 C9 C10 C11 -178.9(15) .
C13 N3 C17 C16 -3(2) .
C13 C14 C15 C16 -3(2) .
C13 C14 C15 C18 174.0(12) .
C14 C15 C16 C17 1.8(19) .
C14 C15 C18 O5 10.2(16) .
C14 C15 C18 O6 -167.5(14) .
C15 C16 C17 N3 1(2) .
C16 C15 C18 O5 -172.9(11) .
C16 C15 C18 O6 9.3(18) .
C17 N3 C13 C14 1(2) .
C18 C15 C16 C17 -175.1(12) .
